data_7108210
loop_
_publ_author_name
'Anna-Corina Schmidt'
'Alexey V. Nizovtsev'
'Andreas Scheurer'
'Frank W. Heinemann'
'Karsten Meyer'

_publ_section_title
;
 Uranium-Mediated Reductive Conversion of CO2 to CO and Carbonate in a
 Single-Vessel, Closed Synthetic Cycle
;
_journal_name_full Chem.Commun.
_journal_page_first 8634
_journal_paper_doi 10.1039/c2cc34150f
_journal_volume 48
_journal_year 2012
_chemical_formula_moiety 'C90 H132 N6 O7 U2, C6 H6'
_chemical_formula_sum 'C96 H138 N6 O7 U2'
_chemical_formula_weight 1964.18
_chemical_name_systematic
;
?
;
_space_group_IT_number 52
_symmetry_cell_setting orthorhombic
_symmetry_space_group_name_Hall '-P 2a 2bc'
_symmetry_space_group_name_H-M 'P n n a'
_atom_sites_solution_hydrogens geom
_atom_sites_solution_primary direct
_atom_sites_solution_secondary difmap
_audit_creation_method SHELXL-97
_cell_angle_alpha 90.00
_cell_angle_beta 90.00
_cell_angle_gamma 90.00
_cell_formula_units_Z 4
_cell_length_a 16.300(2)
_cell_length_b 21.497(3)
_cell_length_c 25.420(3)
_cell_measurement_reflns_used 9914
_cell_measurement_temperature 100(2)
_cell_measurement_theta_max 28.32
_cell_measurement_theta_min 2.48
_cell_volume 8907(2)
_computing_cell_refinement 'Bruker SAINT'
_computing_data_collection 'Bruker APEX2'
_computing_data_reduction 'Bruker SAINT'
_computing_molecular_graphics 'SHELXTL 6.12 (Bruker AXS, 2002)'
_computing_publication_material 'SHELXTL 6.12 (Bruker AXS, 2002)'
_computing_structure_refinement 'SHELXTL 6.12 (Bruker AXS, 2002)'
_computing_structure_solution 'SHELXTL 6.12 (Bruker AXS, 2002)'
_diffrn_ambient_temperature 100(2)
_diffrn_detector_area_resol_mean 83.33
_diffrn_measured_fraction_theta_full 0.997
_diffrn_measured_fraction_theta_max 0.997
_diffrn_measurement_device_type 'Bruker Kappa APEX II'
_diffrn_measurement_method '\f and \w scans'
_diffrn_radiation_monochromator 'Quazar focussing montel optics'
_diffrn_radiation_source 'ImuS micro-focus tube'
_diffrn_radiation_type MoK\a
_diffrn_radiation_wavelength 0.71073
_diffrn_reflns_av_R_equivalents 0.0791
_diffrn_reflns_av_sigmaI/netI 0.0338
_diffrn_reflns_limit_h_max 21
_diffrn_reflns_limit_h_min -21
_diffrn_reflns_limit_k_max 28
_diffrn_reflns_limit_k_min -28
_diffrn_reflns_limit_l_max 33
_diffrn_reflns_limit_l_min -33
_diffrn_reflns_number 148203
_diffrn_reflns_theta_full 28.41
_diffrn_reflns_theta_max 28.41
_diffrn_reflns_theta_min 1.48
_exptl_absorpt_coefficient_mu 3.689
_exptl_absorpt_correction_T_max 0.746
_exptl_absorpt_correction_T_min 0.627
_exptl_absorpt_correction_type multi-scan
_exptl_absorpt_process_details 'SADABS, Bruker-AXS, 2008'
_exptl_crystal_colour green
_exptl_crystal_density_diffrn 1.465
_exptl_crystal_density_method 'not measured'
_exptl_crystal_description block
_exptl_crystal_F_000 3984
_exptl_crystal_size_max 0.16
_exptl_crystal_size_mid 0.14
_exptl_crystal_size_min 0.08
_refine_diff_density_max 1.103
_refine_diff_density_min -0.781
_refine_diff_density_rms 0.103
_refine_ls_extinction_method none
_refine_ls_goodness_of_fit_ref 1.028
_refine_ls_hydrogen_treatment constr
_refine_ls_matrix_type full
_refine_ls_number_parameters 513
_refine_ls_number_reflns 11173
_refine_ls_number_restraints 0
_refine_ls_restrained_S_all 1.028
_refine_ls_R_factor_all 0.0489
_refine_ls_R_factor_gt 0.0254
_refine_ls_shift/su_max 0.005
_refine_ls_shift/su_mean 0.000
_refine_ls_structure_factor_coef Fsqd
_refine_ls_weighting_details 'calc w=1/[\s^2^(Fo^2^)+(0.0160P)^2^+12.8625P] where P=(Fo^2^+2Fc^2^)/3'
_refine_ls_weighting_scheme calc
_refine_ls_wR_factor_gt 0.0484
_refine_ls_wR_factor_ref 0.0568
_reflns_number_gt 8160
_reflns_number_total 11173
_reflns_threshold_expression >2sigma(I)
_cod_data_source_file c2cc34150f.txt
_cod_data_source_block acs1103
_cod_original_cell_volume 8907.1(19)
_cod_original_sg_symbol_Hall -P2a2bc
_cod_original_sg_symbol_H-M Pnna
_cod_database_code 7108210

loop_
_symmetry_equiv_pos_as_xyz
'x, y, z'
'x, -y+1/2, -z+1/2'
'-x+1/2, y+1/2, -z+1/2'
'-x+1/2, -y, z'
'-x, -y, -z'
'-x, y-1/2, z-1/2'
'x-1/2, -y-1/2, z-1/2'
'x-1/2, y, -z'

loop_
_atom_site_label
_atom_site_type_symbol
_atom_site_fract_x
_atom_site_fract_y
_atom_site_fract_z
_atom_site_U_iso_or_equiv
_atom_site_adp_type
_atom_site_occupancy
_atom_site_symmetry_multiplicity
_atom_site_calc_flag
_atom_site_refinement_flags
U1 U 0.006289(6) 0.845153(4) 0.766272(4) 0.01223(3) Uani 1 1 d .
O1 O -0.04728(13) 0.81568(9) 0.84311(8) 0.0186(4) Uani 1 1 d .
O2 O -0.07934(12) 0.86067(9) 0.70044(8) 0.0173(4) Uani 1 1 d .
O3 O 0.13917(11) 0.84264(9) 0.74554(8) 0.0158(4) Uani 1 1 d .
O4 O 0.00632(17) 0.7500 0.7500 0.0170(6) Uani 1 2 d S
N1 N -0.08272(14) 0.94122(11) 0.80752(9) 0.0149(5) Uani 1 1 d .
N2 N 0.03540(14) 0.96072(11) 0.72543(9) 0.0150(5) Uani 1 1 d .
N3 N 0.08983(14) 0.92462(11) 0.82820(10) 0.0153(5) Uani 1 1 d .
C1 C -0.10272(16) 0.98366(13) 0.76359(12) 0.0160(6) Uani 1 1 d .
H1A H -0.1362 1.0186 0.7771 0.019 Uiso 1 1 calc R
H1B H -0.1360 0.9609 0.7373 0.019 Uiso 1 1 calc R
C2 C -0.02698(17) 1.00949(12) 0.73707(12) 0.0173(6) Uani 1 1 d .
H2A H -0.0432 1.0300 0.7038 0.021 Uiso 1 1 calc R
H2B H -0.0021 1.0415 0.7601 0.021 Uiso 1 1 calc R
C3 C 0.11805(17) 0.98025(13) 0.74345(12) 0.0169(6) Uani 1 1 d .
H3A H 0.1300 1.0224 0.7297 0.020 Uiso 1 1 calc R
H3B H 0.1596 0.9514 0.7289 0.020 Uiso 1 1 calc R
C4 C 0.12512(18) 0.98102(12) 0.80297(12) 0.0166(6) Uani 1 1 d .
H4B H 0.1837 0.9844 0.8128 0.020 Uiso 1 1 calc R
H4C H 0.0965 1.0183 0.8167 0.020 Uiso 1 1 calc R
C5 C 0.03373(18) 0.94283(14) 0.87148(11) 0.0167(6) Uani 1 1 d .
H5A H 0.0632 0.9708 0.8960 0.020 Uiso 1 1 calc R
H5B H 0.0174 0.9052 0.8913 0.020 Uiso 1 1 calc R
C6 C -0.04291(18) 0.97552(13) 0.85134(11) 0.0169(6) Uani 1 1 d .
H6A H -0.0825 0.9800 0.8806 0.020 Uiso 1 1 calc R
H6B H -0.0280 1.0178 0.8391 0.020 Uiso 1 1 calc R
C7 C 0.04034(18) 0.94793(14) 0.66779(12) 0.0171(6) Uani 1 1 d .
H7A H 0.0737 0.9100 0.6626 0.021 Uiso 1 1 calc R
H7B H 0.0699 0.9828 0.6509 0.021 Uiso 1 1 calc R
C8 C -0.04019(18) 0.93919(14) 0.63974(12) 0.0170(6) Uani 1 1 d .
C9 C -0.09546(18) 0.89289(13) 0.65617(12) 0.0166(6) Uani 1 1 d .
C10 C -0.16419(18) 0.87935(14) 0.62477(12) 0.0189(6) Uani 1 1 d .
C11 C -0.17515(19) 0.91331(14) 0.57827(12) 0.0208(7) Uani 1 1 d .
H11A H -0.2209 0.9037 0.5566 0.025 Uiso 1 1 calc R
C12 C -0.12278(19) 0.96009(15) 0.56240(12) 0.0216(7) Uani 1 1 d .
C13 C -0.05507(19) 0.97234(14) 0.59385(11) 0.0194(6) Uani 1 1 d .
H13A H -0.0180 1.0042 0.5837 0.023 Uiso 1 1 calc R
C14 C -0.21808(18) 0.82344(14) 0.63621(13) 0.0210(7) Uani 1 1 d .
H14A H -0.1869 0.7953 0.6597 0.025 Uiso 1 1 calc R
H14B H -0.2266 0.8010 0.6027 0.025 Uiso 1 1 calc R
C15 C -0.30324(19) 0.83421(14) 0.66131(13) 0.0214(7) Uani 1 1 d .
C16 C -0.3566(2) 0.87621(16) 0.62698(14) 0.0304(8) Uani 1 1 d .
H16A H -0.4118 0.8789 0.6421 0.046 Uiso 1 1 calc R
H16B H -0.3600 0.8588 0.5914 0.046 Uiso 1 1 calc R
H16C H -0.3323 0.9179 0.6254 0.046 Uiso 1 1 calc R
C17 C -0.3450(2) 0.77088(16) 0.66730(15) 0.0321(8) Uani 1 1 d .
H17A H -0.3983 0.7763 0.6845 0.048 Uiso 1 1 calc R
H17B H -0.3104 0.7436 0.6888 0.048 Uiso 1 1 calc R
H17C H -0.3529 0.7522 0.6325 0.048 Uiso 1 1 calc R
C18 C -0.2936(2) 0.86332(17) 0.71569(13) 0.0307(8) Uani 1 1 d .
H18A H -0.3477 0.8685 0.7318 0.046 Uiso 1 1 calc R
H18B H -0.2669 0.9040 0.7123 0.046 Uiso 1 1 calc R
H18C H -0.2599 0.8361 0.7378 0.046 Uiso 1 1 calc R
C19 C -0.1353(2) 0.99573(16) 0.51159(12) 0.0284(8) Uani 1 1 d .
H19A H -0.1625 0.9688 0.4858 0.043 Uiso 1 1 calc R
H19B H -0.0820 1.0091 0.4978 0.043 Uiso 1 1 calc R
H19C H -0.1696 1.0323 0.5183 0.043 Uiso 1 1 calc R
C20 C -0.16071(17) 0.91152(14) 0.82523(12) 0.0175(6) Uani 1 1 d .
H20A H -0.1789 0.8820 0.7977 0.021 Uiso 1 1 calc R
H20B H -0.2032 0.9442 0.8282 0.021 Uiso 1 1 calc R
C21 C -0.15606(18) 0.87730(14) 0.87677(12) 0.0181(6) Uani 1 1 d .
C22 C -0.10003(18) 0.82731(14) 0.88212(12) 0.0172(6) Uani 1 1 d .
C23 C -0.10252(18) 0.79046(14) 0.92813(12) 0.0190(6) Uani 1 1 d .
C24 C -0.1572(2) 0.80790(15) 0.96756(12) 0.0234(7) Uani 1 1 d .
H24A H -0.1596 0.7831 0.9985 0.028 Uiso 1 1 calc R
C25 C -0.20828(19) 0.85916(15) 0.96443(13) 0.0244(7) Uani 1 1 d .
C26 C -0.20794(19) 0.89282(14) 0.91766(13) 0.0219(7) Uani 1 1 d .
H26A H -0.2441 0.9272 0.9138 0.026 Uiso 1 1 calc R
C27 C -0.0536(2) 0.73123(14) 0.93315(12) 0.0220(7) Uani 1 1 d .
H27A H -0.0363 0.7188 0.8973 0.026 Uiso 1 1 calc R
H27B H -0.0913 0.6985 0.9461 0.026 Uiso 1 1 calc R
C28 C 0.02350(19) 0.73032(14) 0.96858(12) 0.0214(7) Uani 1 1 d .
C29 C 0.0047(2) 0.74978(16) 1.02510(12) 0.0317(8) Uani 1 1 d .
H29A H 0.0549 0.7474 1.0462 0.048 Uiso 1 1 calc R
H29B H -0.0368 0.7219 1.0400 0.048 Uiso 1 1 calc R
H29C H -0.0161 0.7926 1.0254 0.048 Uiso 1 1 calc R
C30 C 0.0564(2) 0.66362(15) 0.96872(14) 0.0315(8) Uani 1 1 d .
H30A H 0.1077 0.6620 0.9887 0.047 Uiso 1 1 calc R
H30B H 0.0665 0.6502 0.9325 0.047 Uiso 1 1 calc R
H30C H 0.0159 0.6360 0.9851 0.047 Uiso 1 1 calc R
C31 C 0.0876(2) 0.77358(16) 0.94626(16) 0.0343(9) Uani 1 1 d .
H31A H 0.1365 0.7727 0.9686 0.051 Uiso 1 1 calc R
H31B H 0.0657 0.8160 0.9450 0.051 Uiso 1 1 calc R
H31C H 0.1021 0.7601 0.9106 0.051 Uiso 1 1 calc R
C32 C -0.2589(2) 0.87981(18) 1.01113(14) 0.0356(9) Uani 1 1 d .
H32A H -0.2560 0.8482 1.0388 0.053 Uiso 1 1 calc R
H32B H -0.3162 0.8853 1.0002 0.053 Uiso 1 1 calc R
H32C H -0.2375 0.9193 1.0246 0.053 Uiso 1 1 calc R
C33 C 0.15443(18) 0.88364(14) 0.85095(12) 0.0190(6) Uani 1 1 d .
H33A H 0.1284 0.8438 0.8612 0.023 Uiso 1 1 calc R
H33B H 0.1750 0.9034 0.8835 0.023 Uiso 1 1 calc R
C34 C 0.22711(18) 0.86908(13) 0.81641(12) 0.0168(6) Uani 1 1 d .
C35 C 0.21550(16) 0.84729(13) 0.76465(12) 0.0158(5) Uani 1 1 d .
C36 C 0.28491(17) 0.83051(12) 0.73440(12) 0.0158(6) Uani 1 1 d .
C37 C 0.36151(18) 0.83139(12) 0.75866(13) 0.0186(6) Uani 1 1 d .
H37A H 0.4078 0.8181 0.7389 0.022 Uiso 1 1 calc R
C38 C 0.37388(18) 0.85066(13) 0.81029(12) 0.0185(6) Uani 1 1 d .
C39 C 0.30548(18) 0.87043(13) 0.83780(12) 0.0179(6) Uani 1 1 d .
H39A H 0.3124 0.8855 0.8727 0.021 Uiso 1 1 calc R
C40 C 0.27511(18) 0.80676(14) 0.67865(12) 0.0190(6) Uani 1 1 d .
H40A H 0.2160 0.7991 0.6724 0.023 Uiso 1 1 calc R
H40B H 0.3034 0.7661 0.6762 0.023 Uiso 1 1 calc R
C41 C 0.30750(17) 0.84887(14) 0.63330(12) 0.0195(6) Uani 1 1 d .
C42 C 0.39984(18) 0.86072(15) 0.63726(13) 0.0236(7) Uani 1 1 d .
H42A H 0.4183 0.8839 0.6063 0.035 Uiso 1 1 calc R
H42B H 0.4289 0.8209 0.6390 0.035 Uiso 1 1 calc R
H42C H 0.4115 0.8849 0.6691 0.035 Uiso 1 1 calc R
C43 C 0.2908(2) 0.81424(16) 0.58182(13) 0.0286(8) Uani 1 1 d .
H43A H 0.3091 0.8397 0.5521 0.043 Uiso 1 1 calc R
H43B H 0.2318 0.8061 0.5786 0.043 Uiso 1 1 calc R
H43C H 0.3207 0.7747 0.5818 0.043 Uiso 1 1 calc R
C44 C 0.2620(2) 0.91093(14) 0.63235(13) 0.0241(7) Uani 1 1 d .
H44A H 0.2831 0.9366 0.6035 0.036 Uiso 1 1 calc R
H44B H 0.2705 0.9326 0.6658 0.036 Uiso 1 1 calc R
H44C H 0.2033 0.9035 0.6271 0.036 Uiso 1 1 calc R
C45 C 0.45727(18) 0.84604(15) 0.83630(13) 0.0238(7) Uani 1 1 d .
H45A H 0.4620 0.8781 0.8635 0.036 Uiso 1 1 calc R
H45B H 0.5003 0.8522 0.8099 0.036 Uiso 1 1 calc R
H45C H 0.4635 0.8048 0.8523 0.036 Uiso 1 1 calc R
C101 C 0.5821(2) 0.00138(18) 0.98735(14) 0.0361(9) Uani 1 1 d .
H10A H 0.6388 0.0021 0.9786 0.043 Uiso 1 1 calc R
C102 C 0.5361(2) -0.05190(18) 0.97817(15) 0.0362(9) Uani 1 1 d .
H10B H 0.5613 -0.0875 0.9631 0.043 Uiso 1 1 calc R
C103 C 0.4542(2) -0.05310(18) 0.99094(15) 0.0370(9) Uani 1 1 d .
H10C H 0.4228 -0.0896 0.9848 0.044 Uiso 1 1 calc R

loop_
_atom_site_aniso_label
_atom_site_aniso_U_11
_atom_site_aniso_U_22
_atom_site_aniso_U_33
_atom_site_aniso_U_23
_atom_site_aniso_U_13
_atom_site_aniso_U_12
U1 0.01407(5) 0.01063(5) 0.01200(5) -0.00077(4) -0.00057(4) 0.00017(4)
O1 0.0239(11) 0.0166(10) 0.0152(11) 0.0003(9) 0.0001(9) 0.0022(9)
O2 0.0199(10) 0.0151(10) 0.0168(11) 0.0017(8) -0.0018(8) -0.0014(8)
O3 0.0158(9) 0.0158(10) 0.0159(10) -0.0021(8) -0.0010(7) -0.0011(8)
O4 0.0201(15) 0.0134(13) 0.0175(13) -0.0035(10) 0.000 0.000
N1 0.0185(12) 0.0142(12) 0.0121(13) 0.0003(10) 0.0001(10) -0.0015(10)
N2 0.0157(11) 0.0140(11) 0.0154(13) -0.0014(10) 0.0003(9) -0.0010(9)
N3 0.0169(12) 0.0151(12) 0.0138(13) -0.0008(10) 0.0004(10) -0.0002(10)
C1 0.0164(13) 0.0146(13) 0.0169(15) 0.0019(12) 0.0014(12) 0.0036(11)
C2 0.0234(14) 0.0099(12) 0.0186(15) 0.0008(12) -0.0004(12) -0.0008(11)
C3 0.0156(13) 0.0150(14) 0.0201(17) -0.0014(12) 0.0011(12) -0.0023(11)
C4 0.0178(14) 0.0124(14) 0.0197(16) -0.0014(12) -0.0015(12) -0.0020(11)
C5 0.0208(15) 0.0178(14) 0.0116(14) -0.0024(12) 0.0000(11) -0.0011(12)
C6 0.0212(15) 0.0152(14) 0.0143(15) -0.0022(12) 0.0022(12) -0.0001(12)
C7 0.0176(14) 0.0180(15) 0.0156(15) 0.0019(12) 0.0017(12) 0.0003(12)
C8 0.0188(14) 0.0182(15) 0.0140(15) -0.0024(12) 0.0008(11) 0.0048(12)
C9 0.0215(15) 0.0147(14) 0.0136(15) -0.0004(12) 0.0004(12) 0.0043(12)
C10 0.0181(15) 0.0188(15) 0.0198(16) -0.0038(13) 0.0010(12) 0.0033(12)
C11 0.0198(15) 0.0282(17) 0.0145(15) -0.0017(13) -0.0039(12) 0.0049(13)
C12 0.0230(16) 0.0263(17) 0.0156(16) 0.0002(13) 0.0005(12) 0.0073(13)
C13 0.0246(16) 0.0190(15) 0.0145(15) -0.0004(12) 0.0045(12) 0.0019(13)
C14 0.0219(16) 0.0185(15) 0.0225(17) -0.0037(13) -0.0050(13) 0.0017(12)
C15 0.0202(15) 0.0232(17) 0.0208(17) -0.0008(13) -0.0016(12) -0.0023(12)
C16 0.0210(17) 0.034(2) 0.036(2) 0.0034(16) -0.0041(15) 0.0035(15)
C17 0.0295(19) 0.0317(19) 0.035(2) 0.0026(16) -0.0050(16) -0.0086(15)
C18 0.0274(18) 0.038(2) 0.0267(19) -0.0059(16) 0.0025(14) -0.0068(15)
C19 0.0281(18) 0.039(2) 0.0181(19) 0.0071(16) -0.0021(13) 0.0020(15)
C20 0.0143(14) 0.0209(15) 0.0172(15) -0.0010(13) 0.0014(11) 0.0017(12)
C21 0.0171(15) 0.0203(16) 0.0170(16) 0.0012(13) -0.0004(12) -0.0024(12)
C22 0.0201(15) 0.0186(15) 0.0129(15) -0.0025(12) -0.0003(11) -0.0054(11)
C23 0.0232(16) 0.0190(15) 0.0149(15) -0.0028(13) -0.0002(12) -0.0024(12)
C24 0.0286(17) 0.0264(17) 0.0150(16) 0.0041(13) 0.0024(13) -0.0038(14)
C25 0.0246(16) 0.0294(18) 0.0193(17) 0.0022(13) 0.0048(13) -0.0034(13)
C26 0.0204(16) 0.0228(16) 0.0225(17) 0.0011(13) 0.0025(13) 0.0032(13)
C27 0.0315(18) 0.0172(15) 0.0173(16) 0.0022(13) -0.0018(13) -0.0012(13)
C28 0.0257(16) 0.0207(15) 0.0178(15) 0.0023(12) 0.0007(12) 0.0016(13)
C29 0.0334(19) 0.044(2) 0.0177(15) -0.0024(14) -0.0029(17) 0.0049(18)
C30 0.040(2) 0.0238(18) 0.031(2) 0.0032(15) -0.0066(16) 0.0046(15)
C31 0.0254(18) 0.0303(19) 0.047(2) 0.0084(17) 0.0038(16) 0.0000(15)
C32 0.038(2) 0.039(2) 0.029(2) 0.0063(16) 0.0139(17) 0.0056(17)
C33 0.0228(15) 0.0203(15) 0.0139(15) 0.0023(12) -0.0034(12) 0.0003(12)
C34 0.0188(14) 0.0123(13) 0.0192(16) 0.0009(12) 0.0002(12) 0.0017(11)
C35 0.0167(12) 0.0115(12) 0.0193(14) 0.0002(13) 0.0003(12) -0.0002(11)
C36 0.0183(13) 0.0102(13) 0.0188(15) -0.0002(12) 0.0001(12) -0.0007(10)
C37 0.0181(14) 0.0117(14) 0.0259(18) 0.0005(12) 0.0025(12) 0.0003(10)
C38 0.0192(14) 0.0121(14) 0.0241(16) 0.0023(13) -0.0041(12) -0.0008(12)
C39 0.0218(15) 0.0144(14) 0.0174(16) -0.0005(12) -0.0040(12) -0.0008(12)
C40 0.0184(15) 0.0168(15) 0.0217(17) -0.0053(13) 0.0016(12) -0.0009(12)
C41 0.0178(14) 0.0196(15) 0.0212(16) -0.0041(13) 0.0021(12) -0.0024(13)
C42 0.0204(16) 0.0276(18) 0.0230(17) -0.0027(14) 0.0031(13) -0.0028(13)
C43 0.0252(17) 0.038(2) 0.0230(18) -0.0084(15) 0.0047(14) -0.0072(15)
C44 0.0264(17) 0.0252(17) 0.0208(17) 0.0032(14) 0.0044(13) 0.0036(14)
C45 0.0206(15) 0.0232(16) 0.0276(17) 0.0008(15) -0.0067(13) 0.0033(14)
C101 0.037(2) 0.041(2) 0.030(2) 0.0138(19) -0.0020(16) -0.0019(17)
C102 0.047(2) 0.033(2) 0.029(2) 0.0073(16) -0.0046(17) 0.0002(17)
C103 0.045(2) 0.032(2) 0.034(2) 0.0093(17) -0.0057(18) -0.0070(18)

loop_
_atom_type_symbol
_atom_type_description
_atom_type_scat_dispersion_real
_atom_type_scat_dispersion_imag
_atom_type_scat_source
C C 0.0033 0.0016 'International Tables Vol C Tables 4.2.6.8 and 6.1.1.4'
H H 0.0000 0.0000 'International Tables Vol C Tables 4.2.6.8 and 6.1.1.4'
N N 0.0061 0.0033 'International Tables Vol C Tables 4.2.6.8 and 6.1.1.4'
O O 0.0106 0.0060 'International Tables Vol C Tables 4.2.6.8 and 6.1.1.4'
U U -9.6767 9.6646 'International Tables Vol C Tables 4.2.6.8 and 6.1.1.4'

loop_
_geom_angle_atom_site_label_1
_geom_angle_atom_site_label_2
_geom_angle_atom_site_label_3
_geom_angle
_geom_angle_site_symmetry_1
_geom_angle_site_symmetry_3
O4 U1 O2 89.89(7) . .
O4 U1 O3 85.94(9) . .
O2 U1 O3 116.06(7) . .
O4 U1 O1 83.99(6) . .
O2 U1 O1 117.37(8) . .
O3 U1 O1 125.46(7) . .
O4 U1 N3 137.53(8) . .
O2 U1 N3 131.91(7) . .
O3 U1 N3 70.26(7) . .
O1 U1 N3 82.32(7) . .
O4 U1 N1 144.77(9) . .
O2 U1 N1 80.84(7) . .
O3 U1 N1 128.66(7) . .
O1 U1 N1 70.79(7) . .
N3 U1 N1 64.20(7) . .
O4 U1 N2 144.62(6) . .
O2 U1 N2 71.59(7) . .
O3 U1 N2 76.33(7) . .
O1 U1 N2 131.18(7) . .
N3 U1 N2 63.75(7) . .
N1 U1 N2 63.34(7) . .
C22 O1 U1 148.03(19) . .
C9 O2 U1 146.65(18) . .
C35 O3 U1 144.57(18) . .
U1 O4 U1 179.97(15) 2_566 .
C1 N1 C6 110.9(2) . .
C1 N1 C20 107.7(2) . .
C6 N1 C20 111.0(2) . .
C1 N1 U1 107.07(16) . .
C6 N1 U1 115.53(16) . .
C20 N1 U1 104.17(16) . .
C3 N2 C2 111.1(2) . .
C3 N2 C7 107.8(2) . .
C2 N2 C7 111.2(2) . .
C3 N2 U1 107.30(16) . .
C2 N2 U1 116.45(16) . .
C7 N2 U1 102.39(16) . .
C5 N3 C4 110.1(2) . .
C5 N3 C33 107.7(2) . .
C4 N3 C33 112.1(2) . .
C5 N3 U1 106.81(16) . .
C4 N3 U1 117.43(17) . .
C33 N3 U1 102.07(16) . .
N1 C1 C2 112.5(2) . .
N1 C1 H1A 109.1 . .
C2 C1 H1A 109.1 . .
N1 C1 H1B 109.1 . .
C2 C1 H1B 109.1 . .
H1A C1 H1B 107.8 . .
N2 C2 C1 112.8(2) . .
N2 C2 H2A 109.0 . .
C1 C2 H2A 109.0 . .
N2 C2 H2B 109.0 . .
C1 C2 H2B 109.0 . .
H2A C2 H2B 107.8 . .
N2 C3 C4 112.3(2) . .
N2 C3 H3A 109.1 . .
C4 C3 H3A 109.1 . .
N2 C3 H3B 109.1 . .
C4 C3 H3B 109.1 . .
H3A C3 H3B 107.9 . .
N3 C4 C3 113.1(2) . .
N3 C4 H4B 109.0 . .
C3 C4 H4B 109.0 . .
N3 C4 H4C 109.0 . .
C3 C4 H4C 109.0 . .
H4B C4 H4C 107.8 . .
N3 C5 C6 112.2(2) . .
N3 C5 H5A 109.2 . .
C6 C5 H5A 109.2 . .
N3 C5 H5B 109.2 . .
C6 C5 H5B 109.2 . .
H5A C5 H5B 107.9 . .
N1 C6 C5 112.4(2) . .
N1 C6 H6A 109.1 . .
C5 C6 H6A 109.1 . .
N1 C6 H6B 109.1 . .
C5 C6 H6B 109.1 . .
H6A C6 H6B 107.8 . .
N2 C7 C8 116.2(2) . .
N2 C7 H7A 108.2 . .
C8 C7 H7A 108.2 . .
N2 C7 H7B 108.2 . .
C8 C7 H7B 108.2 . .
H7A C7 H7B 107.4 . .
C13 C8 C9 120.1(3) . .
C13 C8 C7 119.1(3) . .
C9 C8 C7 120.4(3) . .
O2 C9 C8 119.2(3) . .
O2 C9 C10 121.5(3) . .
C8 C9 C10 119.2(3) . .
C11 C10 C9 118.2(3) . .
C11 C10 C14 120.1(3) . .
C9 C10 C14 121.1(3) . .
C12 C11 C10 123.2(3) . .
C12 C11 H11A 118.4 . .
C10 C11 H11A 118.4 . .
C11 C12 C13 117.5(3) . .
C11 C12 C19 122.3(3) . .
C13 C12 C19 120.2(3) . .
C12 C13 C8 121.7(3) . .
C12 C13 H13A 119.1 . .
C8 C13 H13A 119.1 . .
C10 C14 C15 118.7(3) . .
C10 C14 H14A 107.6 . .
C15 C14 H14A 107.6 . .
C10 C14 H14B 107.6 . .
C15 C14 H14B 107.6 . .
H14A C14 H14B 107.1 . .
C18 C15 C16 109.5(3) . .
C18 C15 C17 108.7(3) . .
C16 C15 C17 109.3(3) . .
C18 C15 C14 110.1(3) . .
C16 C15 C14 111.4(3) . .
C17 C15 C14 107.9(3) . .
C15 C16 H16A 109.5 . .
C15 C16 H16B 109.5 . .
H16A C16 H16B 109.5 . .
C15 C16 H16C 109.5 . .
H16A C16 H16C 109.5 . .
H16B C16 H16C 109.5 . .
C15 C17 H17A 109.5 . .
C15 C17 H17B 109.5 . .
H17A C17 H17B 109.5 . .
C15 C17 H17C 109.5 . .
H17A C17 H17C 109.5 . .
H17B C17 H17C 109.5 . .
C15 C18 H18A 109.5 . .
C15 C18 H18B 109.5 . .
H18A C18 H18B 109.5 . .
C15 C18 H18C 109.5 . .
H18A C18 H18C 109.5 . .
H18B C18 H18C 109.5 . .
C12 C19 H19A 109.5 . .
C12 C19 H19B 109.5 . .
H19A C19 H19B 109.5 . .
C12 C19 H19C 109.5 . .
H19A C19 H19C 109.5 . .
H19B C19 H19C 109.5 . .
N1 C20 C21 115.4(2) . .
N1 C20 H20A 108.4 . .
C21 C20 H20A 108.4 . .
N1 C20 H20B 108.4 . .
C21 C20 H20B 108.4 . .
H20A C20 H20B 107.5 . .
C26 C21 C22 120.4(3) . .
C26 C21 C20 120.4(3) . .
C22 C21 C20 119.1(3) . .
O1 C22 C23 121.9(3) . .
O1 C22 C21 119.0(3) . .
C23 C22 C21 119.1(3) . .
C24 C23 C22 117.6(3) . .
C24 C23 C27 120.3(3) . .
C22 C23 C27 121.9(3) . .
C25 C24 C23 123.9(3) . .
C25 C24 H24A 118.0 . .
C23 C24 H24A 118.0 . .
C24 C25 C26 117.4(3) . .
C24 C25 C32 121.1(3) . .
C26 C25 C32 121.3(3) . .
C21 C26 C25 121.3(3) . .
C21 C26 H26A 119.3 . .
C25 C26 H26A 119.3 . .
C23 C27 C28 119.3(3) . .
C23 C27 H27A 107.5 . .
C28 C27 H27A 107.5 . .
C23 C27 H27B 107.5 . .
C28 C27 H27B 107.5 . .
H27A C27 H27B 107.0 . .
C31 C28 C29 108.9(3) . .
C31 C28 C30 109.6(3) . .
C29 C28 C30 108.9(3) . .
C31 C28 C27 109.6(3) . .
C29 C28 C27 112.4(3) . .
C30 C28 C27 107.3(3) . .
C28 C29 H29A 109.5 . .
C28 C29 H29B 109.5 . .
H29A C29 H29B 109.5 . .
C28 C29 H29C 109.5 . .
H29A C29 H29C 109.5 . .
H29B C29 H29C 109.5 . .
C28 C30 H30A 109.5 . .
C28 C30 H30B 109.5 . .
H30A C30 H30B 109.5 . .
C28 C30 H30C 109.5 . .
H30A C30 H30C 109.5 . .
H30B C30 H30C 109.5 . .
C28 C31 H31A 109.5 . .
C28 C31 H31B 109.5 . .
H31A C31 H31B 109.5 . .
C28 C31 H31C 109.5 . .
H31A C31 H31C 109.5 . .
H31B C31 H31C 109.5 . .
C25 C32 H32A 109.5 . .
C25 C32 H32B 109.5 . .
H32A C32 H32B 109.5 . .
C25 C32 H32C 109.5 . .
H32A C32 H32C 109.5 . .
H32B C32 H32C 109.5 . .
N3 C33 C34 116.9(2) . .
N3 C33 H33A 108.1 . .
C34 C33 H33A 108.1 . .
N3 C33 H33B 108.1 . .
C34 C33 H33B 108.1 . .
H33A C33 H33B 107.3 . .
C39 C34 C35 119.7(3) . .
C39 C34 C33 119.4(3) . .
C35 C34 C33 120.5(3) . .
O3 C35 C34 119.2(2) . .
O3 C35 C36 121.8(3) . .
C34 C35 C36 119.0(2) . .
C37 C36 C35 118.2(3) . .
C37 C36 C40 120.9(3) . .
C35 C36 C40 120.7(3) . .
C38 C37 C36 123.5(3) . .
C38 C37 H37A 118.3 . .
C36 C37 H37A 118.3 . .
C39 C38 C37 116.9(3) . .
C39 C38 C45 121.5(3) . .
C37 C38 C45 121.5(3) . .
C38 C39 C34 122.5(3) . .
C38 C39 H39A 118.8 . .
C34 C39 H39A 118.8 . .
C36 C40 C41 117.4(2) . .
C36 C40 H40A 107.9 . .
C41 C40 H40A 107.9 . .
C36 C40 H40B 107.9 . .
C41 C40 H40B 107.9 . .
H40A C40 H40B 107.2 . .
C44 C41 C42 109.5(3) . .
C44 C41 C43 109.0(3) . .
C42 C41 C43 108.2(3) . .
C44 C41 C40 110.8(2) . .
C42 C41 C40 112.4(3) . .
C43 C41 C40 106.8(2) . .
C41 C42 H42A 109.5 . .
C41 C42 H42B 109.5 . .
H42A C42 H42B 109.5 . .
C41 C42 H42C 109.5 . .
H42A C42 H42C 109.5 . .
H42B C42 H42C 109.5 . .
C41 C43 H43A 109.5 . .
C41 C43 H43B 109.5 . .
H43A C43 H43B 109.5 . .
C41 C43 H43C 109.5 . .
H43A C43 H43C 109.5 . .
H43B C43 H43C 109.5 . .
C41 C44 H44A 109.5 . .
C41 C44 H44B 109.5 . .
H44A C44 H44B 109.5 . .
C41 C44 H44C 109.5 . .
H44A C44 H44C 109.5 . .
H44B C44 H44C 109.5 . .
C38 C45 H45A 109.5 . .
C38 C45 H45B 109.5 . .
H45A C45 H45B 109.5 . .
C38 C45 H45C 109.5 . .
H45A C45 H45C 109.5 . .
H45B C45 H45C 109.5 . .
C103 C101 C102 120.1(4) 5_657 .
C103 C101 H10A 120.0 5_657 .
C102 C101 H10A 120.0 . .
C103 C102 C101 120.0(4) . .
C103 C102 H10B 120.0 . .
C101 C102 H10B 120.0 . .
C102 C103 C101 119.9(4) . 5_657
C102 C103 H10C 120.1 . .
C101 C103 H10C 120.1 5_657 .

loop_
_geom_bond_atom_site_label_1
_geom_bond_atom_site_label_2
_geom_bond_distance
_geom_bond_site_symmetry_2
U1 O4 2.0869(2) .
U1 O2 2.204(2) .
U1 O3 2.2298(19) .
U1 O1 2.231(2) .
U1 N3 2.693(2) .
U1 N1 2.733(2) .
U1 N2 2.734(2) .
O1 C22 1.336(3) .
O2 C9 1.347(3) .
O3 C35 1.339(3) .
O4 U1 2.0869(3) 2_566
N1 C1 1.479(4) .
N1 C6 1.485(4) .
N1 C20 1.492(4) .
N2 C3 1.484(3) .
N2 C2 1.490(4) .
N2 C7 1.493(4) .
N3 C5 1.483(4) .
N3 C4 1.487(4) .
N3 C33 1.490(4) .
C1 C2 1.512(4) .
C1 H1A 0.9900 .
C1 H1B 0.9900 .
C2 H2A 0.9900 .
C2 H2B 0.9900 .
C3 C4 1.517(4) .
C3 H3A 0.9900 .
C3 H3B 0.9900 .
C4 H4B 0.9900 .
C4 H4C 0.9900 .
C5 C6 1.522(4) .
C5 H5A 0.9900 .
C5 H5B 0.9900 .
C6 H6A 0.9900 .
C6 H6B 0.9900 .
C7 C8 1.506(4) .
C7 H7A 0.9900 .
C7 H7B 0.9900 .
C8 C13 1.388(4) .
C8 C9 1.406(4) .
C9 C10 1.406(4) .
C10 C11 1.401(4) .
C10 C14 1.517(4) .
C11 C12 1.379(4) .
C11 H11A 0.9500 .
C12 C13 1.388(4) .
C12 C19 1.516(4) .
C13 H13A 0.9500 .
C14 C15 1.545(4) .
C14 H14A 0.9900 .
C14 H14B 0.9900 .
C15 C18 1.525(4) .
C15 C16 1.528(4) .
C15 C17 1.530(4) .
C16 H16A 0.9800 .
C16 H16B 0.9800 .
C16 H16C 0.9800 .
C17 H17A 0.9800 .
C17 H17B 0.9800 .
C17 H17C 0.9800 .
C18 H18A 0.9800 .
C18 H18B 0.9800 .
C18 H18C 0.9800 .
C19 H19A 0.9800 .
C19 H19B 0.9800 .
C19 H19C 0.9800 .
C20 C21 1.504(4) .
C20 H20A 0.9900 .
C20 H20B 0.9900 .
C21 C26 1.381(4) .
C21 C22 1.417(4) .
C22 C23 1.413(4) .
C23 C24 1.393(4) .
C23 C27 1.508(4) .
C24 C25 1.383(4) .
C24 H24A 0.9500 .
C25 C26 1.392(4) .
C25 C32 1.513(4) .
C26 H26A 0.9500 .
C27 C28 1.546(4) .
C27 H27A 0.9900 .
C27 H27B 0.9900 .
C28 C31 1.509(4) .
C28 C29 1.528(4) .
C28 C30 1.531(4) .
C29 H29A 0.9800 .
C29 H29B 0.9800 .
C29 H29C 0.9800 .
C30 H30A 0.9800 .
C30 H30B 0.9800 .
C30 H30C 0.9800 .
C31 H31A 0.9800 .
C31 H31B 0.9800 .
C31 H31C 0.9800 .
C32 H32A 0.9800 .
C32 H32B 0.9800 .
C32 H32C 0.9800 .
C33 C34 1.507(4) .
C33 H33A 0.9900 .
C33 H33B 0.9900 .
C34 C39 1.389(4) .
C34 C35 1.409(4) .
C35 C36 1.415(4) .
C36 C37 1.393(4) .
C36 C40 1.515(4) .
C37 C38 1.391(4) .
C37 H37A 0.9500 .
C38 C39 1.383(4) .
C38 C45 1.515(4) .
C39 H39A 0.9500 .
C40 C41 1.558(4) .
C40 H40A 0.9900 .
C40 H40B 0.9900 .
C41 C44 1.526(4) .
C41 C42 1.530(4) .
C41 C43 1.530(4) .
C42 H42A 0.9800 .
C42 H42B 0.9800 .
C42 H42C 0.9800 .
C43 H43A 0.9800 .
C43 H43B 0.9800 .
C43 H43C 0.9800 .
C44 H44A 0.9800 .
C44 H44B 0.9800 .
C44 H44C 0.9800 .
C45 H45A 0.9800 .
C45 H45B 0.9800 .
C45 H45C 0.9800 .
C101 C103 1.376(5) 5_657
C101 C102 1.389(5) .
C101 H10A 0.9500 .
C102 C103 1.374(5) .
C102 H10B 0.9500 .
C103 C101 1.376(5) 5_657
C103 H10C 0.9500 .

loop_
_geom_torsion_atom_site_label_1
_geom_torsion_atom_site_label_2
_geom_torsion_atom_site_label_3
_geom_torsion_atom_site_label_4
_geom_torsion
_geom_torsion_site_symmetry_1
_geom_torsion_site_symmetry_4
O4 U1 O1 C22 -142.8(4) . .
O2 U1 O1 C22 -56.1(4) . .
O3 U1 O1 C22 136.5(3) . .
N3 U1 O1 C22 77.5(3) . .
N1 U1 O1 C22 12.2(3) . .
N2 U1 O1 C22 32.8(4) . .
O4 U1 O2 C9 -128.2(3) . .
O3 U1 O2 C9 -42.8(3) . .
O1 U1 O2 C9 148.6(3) . .
N3 U1 O2 C9 43.4(4) . .
N1 U1 O2 C9 85.9(3) . .
N2 U1 O2 C9 21.1(3) . .
O4 U1 O3 C35 -110.5(3) . .
O2 U1 O3 C35 161.6(3) . .
O1 U1 O3 C35 -30.8(3) . .
N3 U1 O3 C35 33.7(3) . .
N1 U1 O3 C35 62.2(3) . .
N2 U1 O3 C35 100.3(3) . .
O4 U1 N1 C1 -112.99(16) . .
O2 U1 N1 C1 -36.39(16) . .
O3 U1 N1 C1 79.76(18) . .
O1 U1 N1 C1 -159.71(18) . .
N3 U1 N1 C1 109.65(17) . .
N2 U1 N1 C1 37.52(16) . .
O4 U1 N1 C6 122.96(17) . .
O2 U1 N1 C6 -160.44(19) . .
O3 U1 N1 C6 -44.3(2) . .
O1 U1 N1 C6 76.24(18) . .
N3 U1 N1 C6 -14.40(18) . .
N2 U1 N1 C6 -86.53(19) . .
O4 U1 N1 C20 0.9(2) . .
O2 U1 N1 C20 77.53(17) . .
O3 U1 N1 C20 -166.31(15) . .
O1 U1 N1 C20 -45.79(16) . .
N3 U1 N1 C20 -136.43(18) . .
N2 U1 N1 C20 151.44(18) . .
O4 U1 N2 C3 -100.0(2) . .
O2 U1 N2 C3 -161.79(18) . .
O3 U1 N2 C3 -37.91(16) . .
O1 U1 N2 C3 87.57(18) . .
N3 U1 N2 C3 36.57(16) . .
N1 U1 N2 C3 109.39(18) . .
O4 U1 N2 C2 134.9(2) . .
O2 U1 N2 C2 73.09(19) . .
O3 U1 N2 C2 -163.0(2) . .
O1 U1 N2 C2 -37.6(2) . .
N3 U1 N2 C2 -88.55(19) . .
N1 U1 N2 C2 -15.73(18) . .
O4 U1 N2 C7 13.4(2) . .
O2 U1 N2 C7 -48.40(16) . .
O3 U1 N2 C7 75.48(16) . .
O1 U1 N2 C7 -159.04(15) . .
N3 U1 N2 C7 149.96(18) . .
N1 U1 N2 C7 -137.22(17) . .
O4 U1 N3 C5 -107.32(18) . .
O2 U1 N3 C5 85.14(19) . .
O3 U1 N3 C5 -167.09(18) . .
O1 U1 N3 C5 -35.01(17) . .
N1 U1 N3 C5 37.32(16) . .
N2 U1 N3 C5 108.82(18) . .
O4 U1 N3 C4 128.57(18) . .
O2 U1 N3 C4 -39.0(2) . .
O3 U1 N3 C4 68.79(18) . .
O1 U1 N3 C4 -159.12(19) . .
N1 U1 N3 C4 -86.79(19) . .
N2 U1 N3 C4 -15.30(17) . .
O4 U1 N3 C33 5.6(2) . .
O2 U1 N3 C33 -161.96(15) . .
O3 U1 N3 C33 -54.19(16) . .
O1 U1 N3 C33 77.89(17) . .
N1 U1 N3 C33 150.22(18) . .
N2 U1 N3 C33 -138.28(18) . .
C6 N1 C1 C2 66.7(3) . .
C20 N1 C1 C2 -171.7(2) . .
U1 N1 C1 C2 -60.2(2) . .
C3 N2 C2 C1 -131.3(3) . .
C7 N2 C2 C1 108.6(3) . .
U1 N2 C2 C1 -8.2(3) . .
N1 C1 C2 N2 46.8(3) . .
C2 N2 C3 C4 70.3(3) . .
C7 N2 C3 C4 -167.6(2) . .
U1 N2 C3 C4 -58.0(2) . .
C5 N3 C4 C3 -130.5(2) . .
C33 N3 C4 C3 109.7(3) . .
U1 N3 C4 C3 -8.0(3) . .
N2 C3 C4 N3 45.4(3) . .
C4 N3 C5 C6 67.4(3) . .
C33 N3 C5 C6 -170.1(2) . .
U1 N3 C5 C6 -61.1(2) . .
C1 N1 C6 C5 -132.5(2) . .
C20 N1 C6 C5 107.8(3) . .
U1 N1 C6 C5 -10.5(3) . .
N3 C5 C6 N1 48.9(3) . .
C3 N2 C7 C8 -168.8(2) . .
C2 N2 C7 C8 -46.9(3) . .
U1 N2 C7 C8 78.2(2) . .
N2 C7 C8 C13 130.2(3) . .
N2 C7 C8 C9 -57.2(4) . .
U1 O2 C9 C8 -1.5(5) . .
U1 O2 C9 C10 175.5(2) . .
C13 C8 C9 O2 179.1(3) . .
C7 C8 C9 O2 6.6(4) . .
C13 C8 C9 C10 2.0(4) . .
C7 C8 C9 C10 -170.5(3) . .
O2 C9 C10 C11 -177.6(3) . .
C8 C9 C10 C11 -0.6(4) . .
O2 C9 C10 C14 -6.6(4) . .
C8 C9 C10 C14 170.4(3) . .
C9 C10 C11 C12 -1.3(5) . .
C14 C10 C11 C12 -172.4(3) . .
C10 C11 C12 C13 1.7(5) . .
C10 C11 C12 C19 179.3(3) . .
C11 C12 C13 C8 -0.2(4) . .
C19 C12 C13 C8 -177.8(3) . .
C9 C8 C13 C12 -1.6(4) . .
C7 C8 C13 C12 171.0(3) . .
C11 C10 C14 C15 -83.6(4) . .
C9 C10 C14 C15 105.6(3) . .
C10 C14 C15 C18 -62.8(4) . .
C10 C14 C15 C16 58.8(4) . .
C10 C14 C15 C17 178.7(3) . .
C1 N1 C20 C21 -167.5(2) . .
C6 N1 C20 C21 -46.0(3) . .
U1 N1 C20 C21 79.0(3) . .
N1 C20 C21 C26 123.4(3) . .
N1 C20 C21 C22 -59.1(4) . .
U1 O1 C22 C23 -173.9(2) . .
U1 O1 C22 C21 7.3(5) . .
C26 C21 C22 O1 -176.1(3) . .
C20 C21 C22 O1 6.4(4) . .
C26 C21 C22 C23 5.1(4) . .
C20 C21 C22 C23 -172.4(3) . .
O1 C22 C23 C24 177.3(3) . .
C21 C22 C23 C24 -3.9(4) . .
O1 C22 C23 C27 -7.9(4) . .
C21 C22 C23 C27 170.9(3) . .
C22 C23 C24 C25 -0.6(5) . .
C27 C23 C24 C25 -175.5(3) . .
C23 C24 C25 C26 4.0(5) . .
C23 C24 C25 C32 -172.8(3) . .
C22 C21 C26 C25 -1.7(5) . .
C20 C21 C26 C25 175.8(3) . .
C24 C25 C26 C21 -2.8(5) . .
C32 C25 C26 C21 173.9(3) . .
C24 C23 C27 C28 -79.1(4) . .
C22 C23 C27 C28 106.2(3) . .
C23 C27 C28 C31 -64.7(4) . .
C23 C27 C28 C29 56.5(4) . .
C23 C27 C28 C30 176.3(3) . .
C5 N3 C33 C34 -168.9(2) . .
C4 N3 C33 C34 -47.7(3) . .
U1 N3 C33 C34 78.8(3) . .
N3 C33 C34 C39 137.0(3) . .
N3 C33 C34 C35 -50.4(4) . .
U1 O3 C35 C34 -11.4(5) . .
U1 O3 C35 C36 168.1(2) . .
C39 C34 C35 O3 176.0(3) . .
C33 C34 C35 O3 3.3(4) . .
C39 C34 C35 C36 -3.6(4) . .
C33 C34 C35 C36 -176.2(3) . .
O3 C35 C36 C37 -174.3(3) . .
C34 C35 C36 C37 5.2(4) . .
O3 C35 C36 C40 0.3(4) . .
C34 C35 C36 C40 179.9(3) . .
C35 C36 C37 C38 -3.1(4) . .
C40 C36 C37 C38 -177.8(3) . .
C36 C37 C38 C39 -0.8(4) . .
C36 C37 C38 C45 175.1(3) . .
C37 C38 C39 C34 2.6(4) . .
C45 C38 C39 C34 -173.3(3) . .
C35 C34 C39 C38 -0.4(5) . .
C33 C34 C39 C38 172.3(3) . .
C37 C36 C40 C41 -73.2(4) . .
C35 C36 C40 C41 112.3(3) . .
C36 C40 C41 C44 -61.8(3) . .
C36 C40 C41 C42 61.0(3) . .
C36 C40 C41 C43 179.6(3) . .
C103 C101 C102 C103 -0.2(6) 5_657 .
C101 C102 C103 C101 0.2(6) . 5_657
